data_7123485
loop_
_publ_author_name
'Yang, Mei'
'Wu, Xin-Yi'
'Wang, Hui-Fang'
'Young, david James'
'Ren, Zhi-Gang'
'Lang, Jian-Ping'

_publ_section_title
;
 Novel silver-phosphine coordination polymers incorporating a
 Wurster&#x2019;s Blue - like radical cation with enhanced photoelectric
 properties
;
_journal_name_full 'Chemical Communications'
_journal_paper_doi 10.1039/C9CC01711A
_journal_year 2019
_chemical_formula_moiety 'C58 H52 Ag4 N6 O12 P4, 2(C H2 Cl2)'
_chemical_formula_sum 'C60 H56 Ag4 Cl4 N6 O12 P4'
_chemical_formula_weight 1750.26
_space_group_crystal_system monoclinic
_space_group_IT_number 15
_space_group_name_Hall '-C 2yc'
_space_group_name_H-M_alt 'C 1 2/c 1'
_symmetry_space_group_name_Hall '-C 2yc'
_symmetry_space_group_name_H-M 'C 1 2/c 1'
_atom_sites_solution_hydrogens geom
_audit_creation_method SHELXL-2016/6
_audit_update_record
;
2018-10-18 deposited with the CCDC.    2019-05-17 downloaded from the CCDC.
;
_cell_angle_alpha 90
_cell_angle_beta 114.578(3)
_cell_angle_gamma 90
_cell_formula_units_Z 4
_cell_length_a 28.2415(8)
_cell_length_b 13.1850(3)
_cell_length_c 19.6699(5)
_cell_measurement_reflns_used 6094
_cell_measurement_temperature 223(2)
_cell_measurement_theta_max 77.1510
_cell_measurement_theta_min 3.2880
_cell_volume 6660.7(3)
_computing_cell_refinement
;
CrysAlisPro, Agilent Technologies,
Version 1.171.36.32 (release 02-08-2013 CrysAlis171 .NET)
(compiled Aug  2 2013,16:46:58)
;
_computing_data_collection
;
CrysAlisPro, Agilent Technologies,
Version 1.171.36.32 (release 02-08-2013 CrysAlis171 .NET)
(compiled Aug  2 2013,16:46:58)
;
_computing_data_reduction
;
CrysAlisPro, Agilent Technologies,
Version 1.171.36.32 (release 02-08-2013 CrysAlis171 .NET)
(compiled Aug  2 2013,16:46:58)
;
_computing_structure_refinement 'SHELXL-2016/6 (Sheldrick, 2016)'
_diffrn_ambient_temperature 223(2)
_diffrn_detector_area_resol_mean 10.4471
_diffrn_measured_fraction_theta_full 1.000
_diffrn_measured_fraction_theta_max 0.990
_diffrn_measurement_device_type 'Xcalibur, Atlas, Gemini'
_diffrn_measurement_method '\w scans'
_diffrn_radiation_type CuK\a
_diffrn_radiation_wavelength 1.54178
_diffrn_reflns_av_R_equivalents 0.0582
_diffrn_reflns_av_unetI/netI 0.0568
_diffrn_reflns_Laue_measured_fraction_full 1.000
_diffrn_reflns_Laue_measured_fraction_max 0.990
_diffrn_reflns_limit_h_max 27
_diffrn_reflns_limit_h_min -35
_diffrn_reflns_limit_k_max 16
_diffrn_reflns_limit_k_min -16
_diffrn_reflns_limit_l_max 22
_diffrn_reflns_limit_l_min -24
_diffrn_reflns_number 17036
_diffrn_reflns_point_group_measured_fraction_full 1.000
_diffrn_reflns_point_group_measured_fraction_max 0.990
_diffrn_reflns_theta_full 67.679
_diffrn_reflns_theta_max 77.443
_diffrn_reflns_theta_min 3.442
_diffrn_source 'Enhance (Cu) X-ray Source'
_exptl_absorpt_coefficient_mu 12.215
_exptl_absorpt_correction_T_max 1.00000
_exptl_absorpt_correction_T_min 0.14173
_exptl_absorpt_correction_type multi-scan
_exptl_absorpt_process_details
;
CrysAlisPro, Agilent Technologies,
Version 1.171.36.32 (release 02-08-2013 CrysAlis171 .NET)
(compiled Aug  2 2013,16:46:58)
Empirical absorption correction using spherical harmonics,
 implemented in SCALE3 ABSPACK scaling algorithm.
;
_exptl_crystal_density_diffrn 1.745
_exptl_crystal_F_000 3480
_exptl_crystal_size_max 0.250
_exptl_crystal_size_mid 0.150
_exptl_crystal_size_min 0.150
_refine_diff_density_max 2.806
_refine_diff_density_min -1.514
_refine_diff_density_rms 0.234
_refine_ls_extinction_method none
_refine_ls_goodness_of_fit_ref 1.042
_refine_ls_hydrogen_treatment constr
_refine_ls_matrix_type full
_refine_ls_number_parameters 424
_refine_ls_number_reflns 7008
_refine_ls_number_restraints 63
_refine_ls_restrained_S_all 1.047
_refine_ls_R_factor_all 0.0913
_refine_ls_R_factor_gt 0.0800
_refine_ls_shift/su_max 0.000
_refine_ls_shift/su_mean 0.000
_refine_ls_structure_factor_coef Fsqd
_refine_ls_weighting_details 'w=1/[\s^2^(Fo^2^)+(0.1597P)^2^+16.6144P] where P=(Fo^2^+2Fc^2^)/3'
_refine_ls_weighting_scheme calc
_refine_ls_wR_factor_gt 0.2129
_refine_ls_wR_factor_ref 0.2333
_reflns_Friedel_coverage 0.000
_reflns_number_gt 5721
_reflns_number_total 7008
_reflns_threshold_expression 'I > 2\s(I)'
_cod_data_source_file c9cc01711a2.cif
_cod_data_source_block a_CCDC1
_cod_database_code 7123485
_shelx_shelxl_version_number 2016/6
_shelx_space_group_comment
;
The symmetry employed for this shelxl refinement is uniquely defined
by the following loop, which should always be used as a source of
symmetry information in preference to the above space-group names.
They are only intended as comments.
;
_shelx_estimated_absorpt_t_min 0.150
_shelx_estimated_absorpt_t_max 0.262

loop_
_space_group_symop_operation_xyz
'x, y, z'
'-x, y, -z+1/2'
'x+1/2, y+1/2, z'
'-x+1/2, y+1/2, -z+1/2'
'-x, -y, -z'
'x, -y, z-1/2'
'-x+1/2, -y+1/2, -z'
'x+1/2, -y+1/2, z-1/2'

loop_
_atom_site_label
_atom_site_type_symbol
_atom_site_fract_x
_atom_site_fract_y
_atom_site_fract_z
_atom_site_U_iso_or_equiv
_atom_site_adp_type
_atom_site_occupancy
_atom_site_site_symmetry_order
_atom_site_calc_flag
_atom_site_refinement_flags_posn
_atom_site_refinement_flags_adp
_atom_site_refinement_flags_occupancy
_atom_site_disorder_assembly
_atom_site_disorder_group
Ag1 Ag 0.05268(2) 0.18978(4) 0.36008(3) 0.0456(2) Uani 1 1 d . . . . .
Ag2 Ag 0.05245(2) -0.01718(5) 0.21818(3) 0.0476(2) Uani 1 1 d . . . . .
P1 P 0.09249(5) 0.28462(10) 0.47079(8) 0.0266(3) Uani 1 1 d . . . . .
P2 P 0.11876(5) 0.12717(12) 0.72129(8) 0.0295(3) Uani 1 1 d . . . . .
N1 N 0.07759(18) 0.1490(4) 0.5678(3) 0.0273(9) Uani 1 1 d . . . . .
C1 C 0.06955(19) 0.2536(4) 0.5445(3) 0.0236(10) Uani 1 1 d . . . . .
H1A H 0.087920 0.296947 0.588059 0.028 Uiso 1 1 calc R U . . .
H1B H 0.032323 0.269164 0.525550 0.028 Uiso 1 1 calc R U . . .
C2 C 0.12553(19) 0.1237(4) 0.6315(3) 0.0275(11) Uani 1 1 d . . . . .
H2A H 0.152731 0.171657 0.633961 0.033 Uiso 1 1 calc R U . . .
H2B H 0.136647 0.055705 0.624279 0.033 Uiso 1 1 calc R U . . .
C3 C 0.03960(19) 0.0752(4) 0.5341(3) 0.0227(9) Uani 1 1 d . . . . .
C4 C 0.0454(2) -0.0251(4) 0.5600(3) 0.0274(11) Uani 1 1 d . . . . .
H4 H 0.076157 -0.043589 0.601087 0.033 Uiso 1 1 calc R U . . .
C5 C 0.0076(2) -0.0974(4) 0.5273(3) 0.0276(11) Uani 1 1 d . . . . .
H5 H 0.013387 -0.163739 0.546595 0.033 Uiso 1 1 calc R U . . .
C6 C 0.0871(2) 0.4230(5) 0.4655(3) 0.0306(11) Uani 1 1 d . . . . .
C7 C 0.1011(3) 0.4720(6) 0.4137(4) 0.0476(17) Uani 1 1 d . . . . .
H7 H 0.111712 0.434475 0.381839 0.057 Uiso 1 1 calc R U . . .
C8 C 0.0990(4) 0.5789(6) 0.4098(4) 0.057(2) Uani 1 1 d . . . . .
H8 H 0.108989 0.612581 0.375738 0.068 Uiso 1 1 calc R U . . .
C9 C 0.0826(3) 0.6346(5) 0.4548(5) 0.0513(19) Uani 1 1 d . . . . .
H9 H 0.080884 0.705690 0.451188 0.062 Uiso 1 1 calc R U . . .
C10 C 0.0687(3) 0.5861(5) 0.5047(5) 0.0513(19) Uani 1 1 d . . . . .
H10 H 0.057770 0.624452 0.535762 0.062 Uiso 1 1 calc R U . . .
C11 C 0.0704(3) 0.4807(5) 0.5108(4) 0.0405(14) Uani 1 1 d . . . . .
H11 H 0.060361 0.448620 0.545449 0.049 Uiso 1 1 calc R U . . .
C12 C 0.1625(2) 0.2623(5) 0.5218(4) 0.0354(13) Uani 1 1 d . . . . .
C13 C 0.1842(3) 0.1751(6) 0.5069(6) 0.0511(19) Uani 1 1 d . . . . .
H13 H 0.164383 0.132713 0.466629 0.061 Uiso 1 1 calc R U . . .
C14 C 0.2363(4) 0.1518(8) 0.5532(8) 0.080(4) Uani 1 1 d . . . . .
H14 H 0.250943 0.092038 0.544218 0.096 Uiso 1 1 calc R U . . .
C15 C 0.2654(3) 0.2117(10) 0.6092(7) 0.078(3) Uani 1 1 d . . . . .
H15 H 0.300505 0.195249 0.638013 0.094 Uiso 1 1 calc R U . . .
C16 C 0.2446(3) 0.2973(8) 0.6251(6) 0.063(2) Uani 1 1 d . . . . .
H16 H 0.265214 0.338577 0.665612 0.075 Uiso 1 1 calc R U . . .
C17 C 0.1926(3) 0.3237(6) 0.5811(5) 0.0459(16) Uani 1 1 d . . . . .
H17 H 0.178279 0.382727 0.591884 0.055 Uiso 1 1 calc R U . . .
C18 C 0.1855(3) 0.1054(9) 0.7909(6) 0.0749(15) Uani 1 1 d . U . . .
C19 C 0.1919(4) 0.0892(10) 0.8635(6) 0.0805(15) Uani 1 1 d . U . . .
H19 H 0.163450 0.089718 0.876484 0.097 Uiso 1 1 calc R U . . .
C20 C 0.2440(4) 0.0715(10) 0.9182(7) 0.0853(16) Uani 1 1 d . U . . .
H20 H 0.249040 0.052002 0.966680 0.102 Uiso 1 1 calc R U . . .
C21 C 0.2834(4) 0.0814(10) 0.9034(6) 0.0845(16) Uani 1 1 d . U . . .
H21 H 0.316981 0.077192 0.942132 0.101 Uiso 1 1 calc R U . . .
C22 C 0.2775(4) 0.0979(10) 0.8320(6) 0.0807(15) Uani 1 1 d . U . . .
H22 H 0.306944 0.102228 0.821282 0.097 Uiso 1 1 calc R U . . .
C23 C 0.2281(3) 0.1084(9) 0.7753(6) 0.0765(15) Uani 1 1 d . U . . .
H23 H 0.223936 0.117540 0.725778 0.092 Uiso 1 1 calc R U . . .
C24 C 0.1082(2) 0.2618(5) 0.7291(3) 0.0345(12) Uani 1 1 d . . . . .
C25 C 0.0565(3) 0.2966(7) 0.7062(4) 0.0500(18) Uani 1 1 d . . . . .
H25 H 0.029100 0.249721 0.693897 0.060 Uiso 1 1 calc R U . . .
C26 C 0.0463(4) 0.3983(8) 0.7020(5) 0.064(3) Uani 1 1 d . . . . .
H26 H 0.011896 0.421016 0.687104 0.077 Uiso 1 1 calc R U . . .
C27 C 0.0865(5) 0.4685(7) 0.7196(6) 0.072(3) Uani 1 1 d . . . . .
H27 H 0.079172 0.538341 0.714784 0.086 Uiso 1 1 calc R U . . .
C28 C 0.1375(5) 0.4347(7) 0.7444(6) 0.066(2) Uani 1 1 d . . . . .
H28 H 0.164915 0.481869 0.759230 0.080 Uiso 1 1 calc R U . . .
C29 C 0.1483(3) 0.3309(6) 0.7475(5) 0.0497(17) Uani 1 1 d . . . . .
H29 H 0.182715 0.308340 0.762152 0.060 Uiso 1 1 calc R U . . .
N2 N 0.0648(2) -0.0491(4) 0.3864(3) 0.0353(11) Uani 1 1 d . . . . .
O1 O 0.03584(16) 0.0137(3) 0.3347(2) 0.0300(8) Uani 1 1 d . . . . .
O2 O 0.0496(3) -0.1358(5) 0.3824(5) 0.079(2) Uani 1 1 d . . . . .
O3 O 0.1046(2) -0.0181(5) 0.4355(4) 0.0619(16) Uani 1 1 d . . . . .
N3 N 0.0734(6) 0.2396(10) 0.2208(5) 0.107(2) Uani 1 1 d . U . . .
O4 O 0.0436(3) 0.1763(4) 0.2314(3) 0.0532(13) Uani 1 1 d . . . . .
O5 O 0.1079(4) 0.2786(8) 0.2718(4) 0.108(2) Uani 1 1 d . U . . .
O6 O 0.0597(4) 0.2765(8) 0.1577(4) 0.108(2) Uani 1 1 d . U . . .
C30 C 0.1726(5) 0.1609(10) 0.0846(8) 0.091(4) Uani 0.5 1 d . . P A 1
H30A H 0.156094 0.227095 0.081651 0.109 Uiso 0.5 1 calc R U P A 1
H30B H 0.145793 0.113870 0.052389 0.109 Uiso 0.5 1 calc R U P A 1
Cl1 Cl 0.1956(4) 0.1189(6) 0.1734(4) 0.114(3) Uani 0.5 1 d . . P A 1
Cl2 Cl 0.2200(6) 0.1726(10) 0.0512(9) 0.168(5) Uani 0.5 1 d . . P A 1
C30A C 0.1726(5) 0.1609(10) 0.0846(8) 0.091(4) Uani 0.5 1 d . . P B 2
H30C H 0.144220 0.124038 0.045343 0.109 Uiso 0.5 1 calc R U P B 2
H30D H 0.179287 0.223179 0.062835 0.109 Uiso 0.5 1 calc R U P B 2
Cl1A Cl 0.1549(4) 0.1912(8) 0.1582(6) 0.129(4) Uani 0.5 1 d . . P B 2
Cl2A Cl 0.2274(5) 0.0875(9) 0.1190(6) 0.142(4) Uani 0.5 1 d . . P B 2

loop_
_atom_site_aniso_label
_atom_site_aniso_U_11
_atom_site_aniso_U_22
_atom_site_aniso_U_33
_atom_site_aniso_U_23
_atom_site_aniso_U_13
_atom_site_aniso_U_12
Ag1 0.0695(4) 0.0348(3) 0.0235(3) -0.00782(17) 0.0104(2) -0.0030(2)
Ag2 0.0468(3) 0.0585(4) 0.0379(3) -0.0031(2) 0.0181(2) 0.0182(2)
P1 0.0358(7) 0.0225(6) 0.0197(6) -0.0015(5) 0.0098(5) -0.0050(5)
P2 0.0277(6) 0.0344(7) 0.0196(6) 0.0041(5) 0.0030(5) -0.0046(5)
N1 0.029(2) 0.023(2) 0.022(2) 0.0028(17) 0.0033(17) -0.0015(17)
C1 0.028(2) 0.026(2) 0.017(2) -0.0019(18) 0.0098(18) -0.0046(19)
C2 0.022(2) 0.031(3) 0.024(3) 0.002(2) 0.005(2) -0.0018(19)
C3 0.026(2) 0.023(2) 0.018(2) 0.0010(18) 0.0081(18) -0.0053(18)
C4 0.029(2) 0.030(3) 0.020(2) 0.005(2) 0.0066(19) 0.000(2)
C5 0.033(2) 0.025(2) 0.022(3) 0.005(2) 0.008(2) 0.002(2)
C6 0.034(3) 0.027(3) 0.024(3) -0.001(2) 0.006(2) -0.005(2)
C7 0.070(5) 0.039(4) 0.029(3) 0.004(3) 0.017(3) -0.012(3)
C8 0.083(5) 0.043(4) 0.032(4) 0.012(3) 0.012(4) -0.017(4)
C9 0.052(4) 0.027(3) 0.049(4) 0.005(3) -0.004(3) 0.002(3)
C10 0.049(4) 0.029(3) 0.062(5) -0.003(3) 0.010(3) 0.005(3)
C11 0.046(3) 0.028(3) 0.046(4) -0.001(3) 0.017(3) 0.000(2)
C12 0.037(3) 0.033(3) 0.044(3) 0.007(3) 0.024(3) 0.001(2)
C13 0.051(4) 0.040(4) 0.078(6) 0.005(4) 0.043(4) 0.002(3)
C14 0.047(5) 0.065(6) 0.142(11) 0.010(7) 0.052(6) 0.015(4)
C15 0.030(3) 0.099(8) 0.100(8) 0.034(7) 0.020(4) 0.004(4)
C16 0.036(4) 0.082(7) 0.058(5) 0.015(5) 0.007(3) -0.007(4)
C17 0.039(3) 0.051(4) 0.051(4) -0.002(3) 0.021(3) -0.008(3)
C18 0.046(2) 0.080(3) 0.064(3) 0.014(3) -0.011(2) -0.008(2)
C19 0.053(2) 0.086(3) 0.065(3) 0.020(3) -0.012(2) -0.011(2)
C20 0.056(2) 0.089(3) 0.069(3) 0.020(3) -0.016(2) -0.010(2)
C21 0.052(2) 0.086(3) 0.072(3) 0.015(3) -0.017(2) -0.007(2)
C22 0.047(2) 0.084(3) 0.072(3) 0.008(3) -0.014(2) -0.003(2)
C23 0.045(2) 0.082(3) 0.068(3) 0.008(3) -0.012(2) -0.004(2)
C24 0.042(3) 0.038(3) 0.019(3) 0.001(2) 0.009(2) 0.002(3)
C25 0.052(4) 0.063(5) 0.030(3) -0.004(3) 0.012(3) 0.011(3)
C26 0.071(5) 0.066(6) 0.045(4) -0.013(4) 0.015(4) 0.031(5)
C27 0.113(8) 0.046(5) 0.056(5) 0.000(4) 0.034(6) 0.023(5)
C28 0.104(7) 0.040(4) 0.069(6) -0.013(4) 0.050(6) -0.013(5)
C29 0.058(4) 0.044(4) 0.047(4) -0.007(3) 0.022(3) -0.005(3)
N2 0.038(3) 0.033(3) 0.036(3) 0.003(2) 0.017(2) 0.005(2)
O1 0.036(2) 0.0274(19) 0.024(2) 0.0005(15) 0.0102(16) 0.0025(16)
O2 0.078(4) 0.033(3) 0.095(5) 0.030(3) 0.004(4) -0.006(3)
O3 0.051(3) 0.064(4) 0.047(3) 0.012(3) -0.002(3) 0.003(3)
N3 0.158(5) 0.100(4) 0.045(2) -0.008(2) 0.026(3) -0.070(4)
O4 0.078(4) 0.042(3) 0.038(3) -0.002(2) 0.022(3) -0.012(3)
O5 0.158(5) 0.101(4) 0.047(2) -0.009(3) 0.024(3) -0.069(4)
O6 0.160(5) 0.100(4) 0.046(2) -0.007(3) 0.026(3) -0.070(4)
C30 0.089(8) 0.076(7) 0.086(8) 0.001(6) 0.016(6) -0.028(6)
Cl1 0.136(6) 0.084(4) 0.075(4) -0.001(3) -0.004(4) -0.052(4)
Cl2 0.210(13) 0.145(9) 0.190(12) -0.065(9) 0.126(11) -0.080(9)
C30A 0.089(8) 0.076(7) 0.086(8) 0.001(6) 0.016(6) -0.028(6)
Cl1A 0.110(5) 0.153(8) 0.142(7) -0.075(7) 0.070(5) -0.067(6)
Cl2A 0.154(8) 0.143(9) 0.115(7) -0.021(6) 0.041(6) 0.019(7)

loop_
_atom_type_symbol
_atom_type_description
_atom_type_scat_dispersion_real
_atom_type_scat_dispersion_imag
_atom_type_scat_source
C C 0.0181 0.0091 'International Tables Vol C Tables 4.2.6.8 and 6.1.1.4'
H H 0.0000 0.0000 'International Tables Vol C Tables 4.2.6.8 and 6.1.1.4'
N N 0.0311 0.0180 'International Tables Vol C Tables 4.2.6.8 and 6.1.1.4'
O O 0.0492 0.0322 'International Tables Vol C Tables 4.2.6.8 and 6.1.1.4'
P P 0.2955 0.4335 'International Tables Vol C Tables 4.2.6.8 and 6.1.1.4'
Ag Ag 0.1306 4.2820 'International Tables Vol C Tables 4.2.6.8 and 6.1.1.4'
Cl Cl 0.3639 0.7018 'International Tables Vol C Tables 4.2.6.8 and 6.1.1.4'

loop_
_geom_angle_atom_site_label_1
_geom_angle_atom_site_label_2
_geom_angle_atom_site_label_3
_geom_angle
_geom_angle_site_symmetry_1
_geom_angle_site_symmetry_3
P1 Ag1 O1 133.60(11) . .
P1 Ag1 O4 143.32(14) . .
O1 Ag1 O4 77.61(17) . .
P1 Ag1 O4 130.14(13) . 2
O1 Ag1 O4 74.00(16) . 2
O4 Ag1 O4 69.2(2) . 2
O1 Ag2 P2 145.32(11) 2 6
O1 Ag2 O1 78.96(15) 2 .
P2 Ag2 O1 121.12(10) 6 .
O1 Ag2 O4 74.88(18) 2 .
P2 Ag2 O4 135.68(15) 6 .
O1 Ag2 O4 72.02(16) . .
C6 P1 C12 103.7(3) . .
C6 P1 C1 102.4(3) . .
C12 P1 C1 100.6(3) . .
C6 P1 Ag1 118.76(19) . .
C12 P1 Ag1 114.4(2) . .
C1 P1 Ag1 114.63(17) . .
C24 P2 C18 104.1(4) . .
C24 P2 C2 100.9(3) . .
C18 P2 C2 103.1(4) . .
C24 P2 Ag2 116.6(2) . 6_556
C18 P2 Ag2 118.9(4) . 6_556
C2 P2 Ag2 110.92(18) . 6_556
C3 N1 C1 121.8(4) . .
C3 N1 C2 120.5(5) . .
C1 N1 C2 117.5(4) . .
N1 C1 P1 113.5(4) . .
N1 C2 P2 112.8(4) . .
N1 C3 C4 122.3(5) . .
N1 C3 C5 122.0(5) . 5_556
C4 C3 C5 115.7(5) . 5_556
C5 C4 C3 122.2(5) . .
C4 C5 C3 122.1(5) . 5_556
C11 C6 C7 119.2(6) . .
C11 C6 P1 123.4(5) . .
C7 C6 P1 117.4(5) . .
C6 C7 C8 118.9(8) . .
C9 C8 C7 121.2(7) . .
C10 C9 C8 119.4(7) . .
C9 C10 C11 121.5(8) . .
C6 C11 C10 119.8(7) . .
C17 C12 C13 119.5(7) . .
C17 C12 P1 120.9(5) . .
C13 C12 P1 119.1(6) . .
C12 C13 C14 118.6(9) . .
C15 C14 C13 121.9(9) . .
C14 C15 C16 120.3(8) . .
C15 C16 C17 120.2(9) . .
C12 C17 C16 119.5(8) . .
C23 C18 C19 119.4(8) . .
C23 C18 P2 123.9(8) . .
C19 C18 P2 116.6(9) . .
C18 C19 C20 117.0(12) . .
C21 C20 C19 122.3(12) . .
C20 C21 C22 120.8(9) . .
C21 C22 C23 119.7(12) . .
C18 C23 C22 120.4(12) . .
C29 C24 C25 119.7(7) . .
C29 C24 P2 121.4(6) . .
C25 C24 P2 118.4(6) . .
C26 C25 C24 120.1(9) . .
C25 C26 C27 120.5(8) . .
C28 C27 C26 119.6(8) . .
C27 C28 C29 120.4(9) . .
C24 C29 C28 119.7(8) . .
O3 N2 O2 123.7(6) . .
O3 N2 O1 118.9(6) . .
O2 N2 O1 117.4(6) . .
N2 O1 Ag2 116.7(4) . 2
N2 O1 Ag1 116.7(4) . .
Ag2 O1 Ag1 110.57(16) 2 .
N2 O1 Ag2 108.0(3) . .
Ag2 O1 Ag2 97.77(15) 2 .
Ag1 O1 Ag2 104.40(16) . .
O5 N3 O6 118.9(10) . .
O5 N3 O4 121.0(9) . .
O6 N3 O4 118.3(10) . .
N3 O4 Ag1 109.5(6) . .
N3 O4 Ag1 115.0(7) . 2
Ag1 O4 Ag1 110.2(3) . 2
N3 O4 Ag2 122.4(9) . .
Ag1 O4 Ag2 101.7(2) . .
Ag1 O4 Ag2 96.69(19) 2 .
Cl1 C30 Cl2 113.5(11) . .
Cl2A C30A Cl1A 108.9(9) . .

loop_
_geom_bond_atom_site_label_1
_geom_bond_atom_site_label_2
_geom_bond_distance
_geom_bond_site_symmetry_2
Ag1 P1 2.3523(14) .
Ag1 O1 2.381(4) .
Ag1 O4 2.442(6) .
Ag1 O4 2.567(6) 2
Ag2 O1 2.304(4) 2
Ag2 P2 2.3492(15) 6
Ag2 O1 2.555(4) .
Ag2 O4 2.586(6) .
P1 C6 1.830(6) .
P1 C12 1.830(6) .
P1 C1 1.863(5) .
P2 C24 1.817(7) .
P2 C18 1.835(8) .
P2 C2 1.855(6) .
N1 C3 1.395(7) .
N1 C1 1.441(7) .
N1 C2 1.450(6) .
C3 C4 1.403(7) .
C3 C5 1.407(7) 5_556
C4 C5 1.376(8) .
C6 C11 1.394(9) .
C6 C7 1.397(9) .
C7 C8 1.412(11) .
C8 C9 1.371(13) .
C9 C10 1.357(13) .
C10 C11 1.394(9) .
C12 C17 1.383(11) .
C12 C13 1.390(10) .
C13 C14 1.406(13) .
C14 C15 1.326(19) .
C15 C16 1.368(17) .
C16 C17 1.405(11) .
C18 C23 1.359(17) .
C18 C19 1.378(17) .
C19 C20 1.434(12) .
C20 C21 1.269(18) .
C21 C22 1.361(18) .
C22 C23 1.385(11) .
C24 C29 1.380(10) .
C24 C25 1.413(10) .
C25 C26 1.367(13) .
C26 C27 1.392(16) .
C27 C28 1.387(16) .
C28 C29 1.398(12) .
N2 O3 1.210(8) .
N2 O2 1.212(8) .
N2 O1 1.302(7) .
N3 O5 1.186(12) .
N3 O6 1.236(13) .
N3 O4 1.264(12) .
C30 Cl1 1.683(15) .
C30 Cl2 1.726(18) .
C30A Cl2A 1.707(18) .
C30A Cl1A 1.763(18) .
